data_7039130
loop_
_publ_author_name
'Bulsink, Philip'
'Al-Ghamdi, Ahlam'
'Joshi, Prajesh'
'Korobkov, Ilia'
'Woo, Tom'
'Richeson, Darrin'

_publ_section_title
;
 Capturing Re(i) in an neutral N,N,N pincer Scaffold and resulting
 enhanced absorption of visible light.
;
_journal_issue 21
_journal_name_full 'Dalton transactions (Cambridge, England : 2003)'
_journal_page_first 8885
_journal_page_last 8896
_journal_paper_doi 10.1039/c6dt00661b
_journal_volume 45
_journal_year 2016
_chemical_formula_sum 'C28 H27 Cl N3 O3 Re'
_chemical_formula_weight 675.17
_space_group_crystal_system triclinic
_space_group_IT_number 2
_space_group_name_Hall '-P 1'
_space_group_name_H-M_alt 'P -1'
_symmetry_space_group_name_Hall '-P 1'
_symmetry_space_group_name_H-M 'P -1'
_atom_sites_solution_hydrogens geom
_audit_creation_method SHELXL-2014/7
_audit_update_record
;
2016-04-18 deposited with the CCDC.
2016-04-28 downloaded from the CCDC.
;
_cell_angle_alpha 84.346(2)
_cell_angle_beta 87.266(2)
_cell_angle_gamma 71.691(2)
_cell_formula_units_Z 2
_cell_length_a 8.0180(2)
_cell_length_b 9.6338(3)
_cell_length_c 17.7434(5)
_cell_measurement_reflns_used 3113
_cell_measurement_temperature 200(2)
_cell_measurement_theta_max 29.86
_cell_measurement_theta_min 3.07
_cell_volume 1294.65(7)
_computing_cell_refinement 'APEX II, Bruker (2012)'
_computing_data_collection 'APEX II, Bruker (2012)'
_computing_data_reduction 'XPREP, Bruker (2012)'
_computing_molecular_graphics 'SHELXTL, Bruker (2015)'
_computing_publication_material 'SHELXTL, Bruker (2015)'
_computing_structure_refinement 'SHELXL-2014/7 (Sheldrick, 2014)'
_computing_structure_solution 'SHELXL-2014/7 (Sheldrick, 2014)'
_diffrn_ambient_temperature 200(2)
_diffrn_measured_fraction_theta_full 0.918
_diffrn_measured_fraction_theta_max 0.840
_diffrn_measurement_device_type 'Bruker APEX-II CCD'
_diffrn_measurement_method '\f and \w scans'
_diffrn_radiation_type MoK\a
_diffrn_radiation_wavelength 0.71073
_diffrn_reflns_av_R_equivalents 0.0392
_diffrn_reflns_av_unetI/netI 0.0603
_diffrn_reflns_Laue_measured_fraction_full 0.918
_diffrn_reflns_Laue_measured_fraction_max 0.840
_diffrn_reflns_limit_h_max 11
_diffrn_reflns_limit_h_min -11
_diffrn_reflns_limit_k_max 13
_diffrn_reflns_limit_k_min -13
_diffrn_reflns_limit_l_max 24
_diffrn_reflns_limit_l_min 0
_diffrn_reflns_number 9264
_diffrn_reflns_point_group_measured_fraction_full 0.918
_diffrn_reflns_point_group_measured_fraction_max 0.840
_diffrn_reflns_theta_full 25.242
_diffrn_reflns_theta_max 30.469
_diffrn_reflns_theta_min 2.307
_diffrn_source 'sealed X-ray tube'
_exptl_absorpt_coefficient_mu 4.831
_exptl_absorpt_correction_T_max 0.746068
_exptl_absorpt_correction_T_min 0.424304
_exptl_absorpt_correction_type multi-scan
_exptl_absorpt_process_details 'SADABS, Bruker (2003)'
_exptl_crystal_colour yellow
_exptl_crystal_density_diffrn 1.732
_exptl_crystal_description plate
_exptl_crystal_F_000 664
_exptl_crystal_size_max 0.160
_exptl_crystal_size_mid 0.150
_exptl_crystal_size_min 0.010
_refine_diff_density_max 2.971
_refine_diff_density_min -1.800
_refine_diff_density_rms 0.217
_refine_ls_extinction_method none
_refine_ls_goodness_of_fit_ref 1.083
_refine_ls_hydrogen_treatment constr
_refine_ls_matrix_type full
_refine_ls_number_parameters 326
_refine_ls_number_reflns 9264
_refine_ls_number_restraints 0
_refine_ls_restrained_S_all 1.083
_refine_ls_R_factor_all 0.0522
_refine_ls_R_factor_gt 0.0459
_refine_ls_shift/su_max 0.001
_refine_ls_shift/su_mean 0.000
_refine_ls_structure_factor_coef Fsqd
_refine_ls_weighting_details 'w=1/[\s^2^(Fo^2^)+(0.0588P)^2^+5.0652P] where P=(Fo^2^+2Fc^2^)/3'
_refine_ls_weighting_scheme calc
_refine_ls_wR_factor_gt 0.1126
_refine_ls_wR_factor_ref 0.1162
_reflns_Friedel_coverage 0.000
_reflns_number_gt 5698
_reflns_number_total 9264
_reflns_threshold_expression 'I > 2\s(I)'
_cod_data_source_file c6dt00661b2.cif
_cod_data_source_block dr101_5
_cod_depositor_comments 'Adding full bibliography for 7039128--7039138.cif.'
_cod_database_code 7039130
_shelx_shelxl_version_number 2014/7
_shelx_space_group_comment
; 
The symmetry employed for this shelxl refinement is uniquely defined 
by the following loop, which should always be used as a source of 
symmetry information in preference to the above space-group names. 
They are only intended as comments. 
;
_shelx_estimated_absorpt_t_min 0.512
_shelx_estimated_absorpt_t_max 0.953

loop_
_space_group_symop_operation_xyz
'x, y, z'
'-x, -y, -z'

loop_
_atom_site_label
_atom_site_type_symbol
_atom_site_fract_x
_atom_site_fract_y
_atom_site_fract_z
_atom_site_U_iso_or_equiv
_atom_site_adp_type
_atom_site_occupancy
_atom_site_site_symmetry_order
_atom_site_calc_flag
_atom_site_refinement_flags_posn
_atom_site_refinement_flags_adp
Re1 Re 0.90759(3) 0.81472(2) 0.70926(2) 0.01612(8) Uani 1 1 d . .
Cl1 Cl 0.7946(2) 0.98266(17) 0.59542(11) 0.0269(4) Uani 1 1 d . .
O1 O 0.7982(7) 0.5711(5) 0.6477(4) 0.0336(13) Uani 1 1 d . .
O2 O 0.5319(7) 0.9205(7) 0.7754(4) 0.0437(16) Uani 1 1 d . .
O3 O 1.0219(8) 0.6022(7) 0.8494(4) 0.0422(15) Uani 1 1 d . .
N1 N 1.0129(6) 0.9986(5) 0.7271(3) 0.0162(10) Uani 1 1 d . .
N2 N 1.1617(6) 0.7634(5) 0.6525(3) 0.0136(10) Uani 1 1 d . .
N3 N 0.7062(7) 1.2335(6) 0.8471(4) 0.0219(12) Uani 1 1 d . .
C1 C 1.3898(8) 0.8585(7) 0.5920(5) 0.0250(15) Uani 1 1 d . .
H1A H 1.4133 0.9527 0.5892 0.038 Uiso 1 1 calc R U
H1B H 1.4892 0.7812 0.6155 0.038 Uiso 1 1 calc R U
H1C H 1.3739 0.8352 0.5408 0.038 Uiso 1 1 calc R U
C2 C 1.2277(8) 0.8679(6) 0.6382(4) 0.0156(12) Uani 1 1 d . .
C3 C 1.1360(7) 1.0066(6) 0.6729(4) 0.0180(12) Uani 1 1 d . .
C4 C 1.1814(9) 1.1316(6) 0.6541(4) 0.0215(14) Uani 1 1 d . .
H4A H 1.2717 1.1313 0.6174 0.026 Uiso 1 1 calc R U
C5 C 1.0956(9) 1.2584(7) 0.6885(4) 0.0248(14) Uani 1 1 d . .
H5A H 1.1184 1.3482 0.6734 0.030 Uiso 1 1 calc R U
C6 C 0.9765(9) 1.2489(6) 0.7452(5) 0.0246(15) Uani 1 1 d . .
H6A H 0.9192 1.3331 0.7714 0.029 Uiso 1 1 calc R U
C7 C 0.9368(8) 1.1181(6) 0.7658(4) 0.0187(13) Uani 1 1 d . .
C8 C 0.8294(8) 1.1147(7) 0.8357(4) 0.0189(13) Uani 1 1 d . .
C9 C 0.8851(11) 0.9806(8) 0.8918(5) 0.0321(17) Uani 1 1 d . .
H9A H 0.9817 0.9045 0.8699 0.048 Uiso 1 1 calc R U
H9B H 0.9242 1.0070 0.9383 0.048 Uiso 1 1 calc R U
H9C H 0.7854 0.9434 0.9036 0.048 Uiso 1 1 calc R U
C10 C 1.2584(8) 0.6178(6) 0.6307(4) 0.0170(12) Uani 1 1 d . .
C11 C 1.2255(8) 0.5754(6) 0.5620(4) 0.0177(12) Uani 1 1 d . .
C12 C 1.3240(9) 0.4352(7) 0.5426(5) 0.0249(15) Uani 1 1 d . .
H12A H 1.3019 0.4023 0.4964 0.030 Uiso 1 1 calc R U
C13 C 1.4536(9) 0.3436(7) 0.5902(5) 0.0266(16) Uani 1 1 d . .
H13A H 1.5223 0.2500 0.5757 0.032 Uiso 1 1 calc R U
C14 C 1.4826(8) 0.3892(7) 0.6590(4) 0.0228(14) Uani 1 1 d . .
H14A H 1.5685 0.3243 0.6920 0.027 Uiso 1 1 calc R U
C15 C 1.3882(8) 0.5280(7) 0.6808(4) 0.0207(13) Uani 1 1 d . .
C16 C 1.0951(9) 0.6765(7) 0.5062(4) 0.0269(15) Uani 1 1 d . .
H16A H 1.0921 0.6250 0.4615 0.040 Uiso 1 1 calc R U
H16B H 0.9780 0.7063 0.5301 0.040 Uiso 1 1 calc R U
H16C H 1.1307 0.7637 0.4907 0.040 Uiso 1 1 calc R U
C17 C 1.4277(10) 0.5760(8) 0.7532(5) 0.0292(16) Uani 1 1 d . .
H17A H 1.3498 0.6755 0.7596 0.044 Uiso 1 1 calc R U
H17B H 1.4090 0.5087 0.7955 0.044 Uiso 1 1 calc R U
H17C H 1.5502 0.5754 0.7522 0.044 Uiso 1 1 calc R U
C18 C 0.6190(8) 1.2529(7) 0.9187(4) 0.0221(13) Uani 1 1 d . .
C19 C 0.7027(9) 1.2959(8) 0.9755(5) 0.0265(15) Uani 1 1 d . .
C20 C 0.6132(11) 1.3246(10) 1.0444(5) 0.0360(18) Uani 1 1 d . .
H20A H 0.6688 1.3520 1.0839 0.043 Uiso 1 1 calc R U
C21 C 0.4472(11) 1.3143(10) 1.0566(5) 0.040(2) Uani 1 1 d . .
H21A H 0.3893 1.3327 1.1042 0.048 Uiso 1 1 calc R U
C22 C 0.3654(10) 1.2768(10) 0.9984(6) 0.039(2) Uani 1 1 d . .
H22A H 0.2505 1.2694 1.0070 0.047 Uiso 1 1 calc R U
C23 C 0.4460(9) 1.2495(8) 0.9279(5) 0.0307(16) Uani 1 1 d . .
C24 C 0.8791(10) 1.3172(10) 0.9631(5) 0.0364(18) Uani 1 1 d . .
H24A H 0.9231 1.2923 0.9121 0.055 Uiso 1 1 calc R U
H24B H 0.8689 1.4199 0.9684 0.055 Uiso 1 1 calc R U
H24C H 0.9609 1.2534 1.0007 0.055 Uiso 1 1 calc R U
C25 C 0.3522(11) 1.2144(12) 0.8639(6) 0.048(2) Uani 1 1 d . .
H25A H 0.4298 1.1987 0.8191 0.072 Uiso 1 1 calc R U
H25B H 0.3203 1.1253 0.8792 0.072 Uiso 1 1 calc R U
H25C H 0.2455 1.2964 0.8519 0.072 Uiso 1 1 calc R U
C26 C 0.8383(8) 0.6629(7) 0.6713(4) 0.0195(13) Uani 1 1 d . .
C27 C 0.6736(8) 0.8821(7) 0.7527(5) 0.0250(15) Uani 1 1 d . .
C28 C 0.9855(9) 0.6834(8) 0.8002(4) 0.0243(14) Uani 1 1 d . .

loop_
_atom_site_aniso_label
_atom_site_aniso_U_11
_atom_site_aniso_U_22
_atom_site_aniso_U_33
_atom_site_aniso_U_23
_atom_site_aniso_U_13
_atom_site_aniso_U_12
Re1 0.01501(11) 0.01413(10) 0.01881(15) -0.00195(9) 0.00093(8) -0.00398(8)
Cl1 0.0257(7) 0.0241(7) 0.0281(10) 0.0029(7) -0.0059(7) -0.0046(5)
O1 0.040(3) 0.026(2) 0.040(4) -0.011(2) -0.001(3) -0.015(2)
O2 0.025(3) 0.045(3) 0.062(5) -0.018(3) 0.017(3) -0.011(2)
O3 0.047(3) 0.044(3) 0.031(4) 0.010(3) -0.004(3) -0.012(3)
N1 0.019(2) 0.014(2) 0.016(3) 0.0000(19) -0.002(2) -0.0059(17)
N2 0.0131(19) 0.0130(19) 0.016(3) -0.006(2) -0.0021(19) -0.0037(16)
N3 0.018(2) 0.025(2) 0.021(3) -0.005(2) 0.001(2) -0.0025(19)
C1 0.020(3) 0.026(3) 0.032(5) -0.010(3) 0.005(3) -0.010(2)
C2 0.018(2) 0.014(2) 0.014(3) -0.002(2) 0.001(2) -0.0034(19)
C3 0.015(2) 0.018(2) 0.022(4) -0.003(2) 0.001(2) -0.007(2)
C4 0.023(3) 0.018(3) 0.024(4) -0.005(3) 0.010(3) -0.008(2)
C5 0.033(3) 0.015(2) 0.026(4) -0.003(3) 0.008(3) -0.008(2)
C6 0.031(3) 0.008(2) 0.034(5) 0.003(2) -0.004(3) -0.006(2)
C7 0.020(3) 0.017(2) 0.021(4) -0.003(2) -0.005(2) -0.008(2)
C8 0.018(3) 0.022(3) 0.017(4) -0.005(2) 0.001(2) -0.006(2)
C9 0.044(4) 0.023(3) 0.023(4) 0.001(3) 0.001(3) -0.002(3)
C10 0.015(2) 0.014(2) 0.020(4) -0.002(2) 0.003(2) -0.0025(19)
C11 0.017(2) 0.019(2) 0.019(4) -0.006(2) 0.003(2) -0.006(2)
C12 0.025(3) 0.022(3) 0.028(4) -0.009(3) 0.009(3) -0.007(2)
C13 0.023(3) 0.019(3) 0.036(5) -0.011(3) 0.010(3) -0.003(2)
C14 0.020(3) 0.021(3) 0.024(4) -0.001(3) 0.000(3) -0.002(2)
C15 0.016(2) 0.019(3) 0.024(4) -0.001(3) 0.001(2) -0.002(2)
C16 0.033(4) 0.026(3) 0.019(4) -0.002(3) -0.003(3) -0.005(3)
C17 0.030(3) 0.029(3) 0.025(4) -0.004(3) -0.008(3) -0.003(3)
C18 0.021(3) 0.022(3) 0.020(4) -0.003(3) 0.004(3) -0.003(2)
C19 0.024(3) 0.029(3) 0.024(4) -0.004(3) 0.004(3) -0.004(2)
C20 0.039(4) 0.045(4) 0.020(4) -0.007(4) 0.003(3) -0.005(3)
C21 0.040(4) 0.053(5) 0.026(5) -0.011(4) 0.019(4) -0.016(4)
C22 0.027(3) 0.047(4) 0.043(6) -0.012(4) 0.014(4) -0.013(3)
C23 0.027(3) 0.035(4) 0.032(5) -0.012(3) 0.009(3) -0.010(3)
C24 0.035(4) 0.046(4) 0.031(5) -0.015(4) 0.002(3) -0.013(3)
C25 0.034(4) 0.072(6) 0.047(6) -0.028(5) 0.004(4) -0.023(4)
C26 0.016(2) 0.021(3) 0.019(4) 0.000(2) 0.003(2) -0.004(2)
C27 0.023(3) 0.019(3) 0.036(4) -0.011(3) 0.001(3) -0.008(2)
C28 0.032(3) 0.035(3) 0.014(4) -0.005(3) -0.004(3) -0.021(3)

loop_
_atom_type_symbol
_atom_type_description
_atom_type_scat_dispersion_real
_atom_type_scat_dispersion_imag
_atom_type_scat_source
C C 0.0033 0.0016 'International Tables Vol C Tables 4.2.6.8 and 6.1.1.4'
H H 0.0000 0.0000 'International Tables Vol C Tables 4.2.6.8 and 6.1.1.4'
N N 0.0061 0.0033 'International Tables Vol C Tables 4.2.6.8 and 6.1.1.4'
O O 0.0106 0.0060 'International Tables Vol C Tables 4.2.6.8 and 6.1.1.4'
Cl Cl 0.1484 0.1585 'International Tables Vol C Tables 4.2.6.8 and 6.1.1.4'
Re Re -1.0185 7.2310 'International Tables Vol C Tables 4.2.6.8 and 6.1.1.4'

loop_
_geom_angle_atom_site_label_1
_geom_angle_atom_site_label_2
_geom_angle_atom_site_label_3
_geom_angle
C26 Re1 C27 86.8(3)
C26 Re1 C28 87.8(3)
C27 Re1 C28 89.9(3)
C26 Re1 N2 96.2(2)
C27 Re1 N2 173.3(2)
C28 Re1 N2 96.2(3)
C26 Re1 N1 167.0(3)
C27 Re1 N1 102.1(2)
C28 Re1 N1 101.6(2)
N2 Re1 N1 74.10(19)
C26 Re1 Cl1 91.2(2)
C27 Re1 Cl1 87.6(2)
C28 Re1 Cl1 177.4(2)
N2 Re1 Cl1 86.27(14)
N1 Re1 Cl1 79.72(14)
C7 N1 C3 118.3(5)
C7 N1 Re1 128.2(4)
C3 N1 Re1 110.1(4)
C2 N2 C10 119.5(5)
C2 N2 Re1 117.2(4)
C10 N2 Re1 123.3(4)
C8 N3 C18 120.8(6)
N2 C2 C1 124.9(6)
N2 C2 C3 116.3(6)
C1 C2 C3 118.7(5)
N1 C3 C4 122.7(6)
N1 C3 C2 115.7(5)
C4 C3 C2 121.4(6)
C3 C4 C5 120.0(7)
C6 C5 C4 117.2(6)
C5 C6 C7 121.7(6)
N1 C7 C6 119.7(7)
N1 C7 C8 123.5(5)
C6 C7 C8 116.3(6)
N3 C8 C7 116.2(6)
N3 C8 C9 125.0(7)
C7 C8 C9 118.3(5)
C11 C10 C15 123.2(6)
C11 C10 N2 119.8(5)
C15 C10 N2 117.0(6)
C10 C11 C12 117.9(6)
C10 C11 C16 122.8(5)
C12 C11 C16 119.2(6)
C13 C12 C11 120.7(7)
C12 C13 C14 119.9(6)
C13 C14 C15 121.5(6)
C14 C15 C10 116.7(6)
C14 C15 C17 120.3(6)
C10 C15 C17 123.0(6)
C23 C18 C19 121.5(7)
C23 C18 N3 120.5(7)
C19 C18 N3 117.4(6)
C20 C19 C18 117.9(7)
C20 C19 C24 120.0(7)
C18 C19 C24 122.0(7)
C21 C20 C19 121.9(8)
C20 C21 C22 119.0(8)
C21 C22 C23 122.1(8)
C22 C23 C18 117.5(7)
C22 C23 C25 121.5(7)
C18 C23 C25 121.0(8)
O1 C26 Re1 179.1(7)
O2 C27 Re1 176.7(7)
O3 C28 Re1 174.0(6)

loop_
_geom_bond_atom_site_label_1
_geom_bond_atom_site_label_2
_geom_bond_distance
Re1 C26 1.908(7)
Re1 C27 1.932(7)
Re1 C28 1.947(7)
Re1 N2 2.163(5)
Re1 N1 2.242(5)
Re1 Cl1 2.4755(17)
O1 C26 1.151(8)
O2 C27 1.145(9)
O3 C28 1.098(9)
N1 C7 1.358(8)
N1 C3 1.359(9)
N2 C2 1.277(8)
N2 C10 1.454(7)
N3 C8 1.282(8)
N3 C18 1.419(9)
C1 C2 1.486(9)
C2 C3 1.486(8)
C3 C4 1.370(9)
C4 C5 1.384(9)
C5 C6 1.370(11)
C6 C7 1.405(8)
C7 C8 1.480(10)
C8 C9 1.512(9)
C10 C11 1.385(9)
C10 C15 1.412(8)
C11 C12 1.401(8)
C11 C16 1.515(9)
C12 C13 1.390(10)
C13 C14 1.391(11)
C14 C15 1.396(8)
C15 C17 1.487(10)
C18 C23 1.399(10)
C18 C19 1.401(10)
C19 C20 1.393(11)
C19 C24 1.495(11)
C20 C21 1.371(12)
C21 C22 1.383(13)
C22 C23 1.391(12)
C23 C25 1.513(12)

loop_
_geom_torsion_atom_site_label_1
_geom_torsion_atom_site_label_2
_geom_torsion_atom_site_label_3
_geom_torsion_atom_site_label_4
_geom_torsion
C10 N2 C2 C1 7.6(10)
Re1 N2 C2 C1 -172.5(5)
C10 N2 C2 C3 -170.4(5)
Re1 N2 C2 C3 9.5(7)
C7 N1 C3 C4 -2.4(9)
Re1 N1 C3 C4 158.4(6)
C7 N1 C3 C2 173.9(5)
Re1 N1 C3 C2 -25.3(6)
N2 C2 C3 N1 11.8(8)
C1 C2 C3 N1 -166.3(6)
N2 C2 C3 C4 -171.8(6)
C1 C2 C3 C4 10.1(9)
N1 C3 C4 C5 -2.7(11)
C2 C3 C4 C5 -178.8(6)
C3 C4 C5 C6 5.1(11)
C4 C5 C6 C7 -2.6(11)
C3 N1 C7 C6 4.9(9)
Re1 N1 C7 C6 -152.0(5)
C3 N1 C7 C8 -167.1(6)
Re1 N1 C7 C8 36.0(8)
C5 C6 C7 N1 -2.4(10)
C5 C6 C7 C8 170.2(6)
C18 N3 C8 C7 -167.1(6)
C18 N3 C8 C9 5.4(10)
N1 C7 C8 N3 -149.4(6)
C6 C7 C8 N3 38.4(8)
N1 C7 C8 C9 37.6(9)
C6 C7 C8 C9 -134.6(7)
C2 N2 C10 C11 -94.1(7)
Re1 N2 C10 C11 86.0(7)
C2 N2 C10 C15 83.4(8)
Re1 N2 C10 C15 -96.5(6)
C15 C10 C11 C12 1.4(10)
N2 C10 C11 C12 178.8(6)
C15 C10 C11 C16 -175.5(6)
N2 C10 C11 C16 1.9(10)
C10 C11 C12 C13 -1.7(10)
C16 C11 C12 C13 175.4(7)
C11 C12 C13 C14 2.1(11)
C12 C13 C14 C15 -2.3(11)
C13 C14 C15 C10 2.0(10)
C13 C14 C15 C17 -177.3(7)
C11 C10 C15 C14 -1.6(10)
N2 C10 C15 C14 -179.0(6)
C11 C10 C15 C17 177.7(7)
N2 C10 C15 C17 0.2(10)
C8 N3 C18 C23 -107.9(8)
C8 N3 C18 C19 81.0(8)
C23 C18 C19 C20 4.9(10)
N3 C18 C19 C20 175.9(6)
C23 C18 C19 C24 -172.6(7)
N3 C18 C19 C24 -1.6(10)
C18 C19 C20 C21 -1.2(12)
C24 C19 C20 C21 176.3(8)
C19 C20 C21 C22 -1.1(13)
C20 C21 C22 C23 -0.2(14)
C21 C22 C23 C18 3.6(13)
C21 C22 C23 C25 -177.6(9)
C19 C18 C23 C22 -6.1(11)
N3 C18 C23 C22 -176.8(7)
C19 C18 C23 C25 175.1(8)
N3 C18 C23 C25 4.4(11)
